data_7029150
loop_
_publ_author_name
'Shekar, Sukesh'
'Brown, Seth N.'

_publ_section_title
;
 Mixed amidophenolate-catecholates of molybdenum(vi).
;
_journal_issue 9
_journal_name_full 'Dalton transactions (Cambridge, England : 2003)'
_journal_page_first 3601
_journal_page_last 3611
_journal_paper_doi 10.1039/c3dt53496k
_journal_volume 43
_journal_year 2014
_chemical_formula_moiety 'C90 H124 Mo2 N2 O9, 1.5(C6 H6)'
_chemical_formula_sum 'C99 H133 Mo2 N2 O9'
_chemical_formula_weight 1686.95
_chemical_name_common '(tBuClip)Mo2(O)(Cat)3 . 1.5 C6H6'
_chemical_name_systematic
; 
(4,4'-Di-tert-butylbiphenyl-2,2'-bis((2-oxy- 
3,5-di-tert-butylphenyl)amido)-\m-bis(3,5-di-tert-butylcatecholato)- 
molybdenum(VI)-(3,5-di-tert-butylcatecholato)(oxo)molybdenum(VI)   
sesquibenzene solvate 
;
_space_group_IT_number 2
_symmetry_cell_setting triclinic
_symmetry_space_group_name_Hall '-P 1'
_symmetry_space_group_name_H-M 'P -1'
_atom_sites_solution_hydrogens geom
_atom_sites_solution_primary heavy
_atom_sites_solution_secondary difmap
_audit_creation_method SHELXL-97
_cell_angle_alpha 90.224(5)
_cell_angle_beta 103.562(5)
_cell_angle_gamma 118.130(5)
_cell_formula_units_Z 2
_cell_length_a 14.429(3)
_cell_length_b 14.825(3)
_cell_length_c 25.227(5)
_cell_measurement_reflns_used 3802
_cell_measurement_temperature 120(2)
_cell_measurement_theta_max 20.65
_cell_measurement_theta_min 2.17
_cell_volume 4584.8(16)
_computing_cell_refinement 'APEX2/SAINT (Bruker, 2004)'
_computing_data_collection 'APEX2 (Bruker, 2004)'
_computing_data_reduction 'SAINT/XPREP (Bruker, 2004; Sheldrick, 2003)'
_computing_molecular_graphics 'XP (Sheldrick, 1998)'
_computing_publication_material 'XCIF (Sheldrick, 2001)'
_computing_structure_refinement 'SHELXL-97 (Sheldrick, 2008)'
_computing_structure_solution 'SHELXS-97 (Sheldrick, 2008)'
_diffrn_ambient_temperature 120(2)
_diffrn_detector_area_resol_mean 8.33
_diffrn_measured_fraction_theta_full 0.984
_diffrn_measured_fraction_theta_max 0.984
_diffrn_measurement_device_type 'Bruker APEX-II CCD'
_diffrn_measurement_method '\f and \w scans'
_diffrn_radiation_monochromator graphite
_diffrn_radiation_source 'fine-focus sealed tube'
_diffrn_radiation_type MoK\a
_diffrn_radiation_wavelength 0.71073
_diffrn_reflns_av_R_equivalents 0.0934
_diffrn_reflns_av_sigmaI/netI 0.1279
_diffrn_reflns_limit_h_max 17
_diffrn_reflns_limit_h_min -18
_diffrn_reflns_limit_k_max 18
_diffrn_reflns_limit_k_min -18
_diffrn_reflns_limit_l_max 31
_diffrn_reflns_limit_l_min -31
_diffrn_reflns_number 53565
_diffrn_reflns_theta_full 26.41
_diffrn_reflns_theta_max 26.41
_diffrn_reflns_theta_min 1.57
_exptl_absorpt_coefficient_mu 0.329
_exptl_absorpt_correction_T_max 0.9795
_exptl_absorpt_correction_T_min 0.9416
_exptl_absorpt_correction_type multi-scan
_exptl_absorpt_process_details
; 
Blessing, R. H. (1995) Acta Cryst. A51, 33-38. 
  
Sheldrick, G.M. (2008) SADABS v2008/1. Bruker AXS Inc. 
Madison, WI USA. 
;
_exptl_crystal_colour brown
_exptl_crystal_density_diffrn 1.222
_exptl_crystal_density_method 'not measured'
_exptl_crystal_description 'recatangular tablet'
_exptl_crystal_F_000 1794
_exptl_crystal_recrystallization_method
;
Crystals were grown from benzene layered with acetonitrile  
;
_exptl_crystal_size_max 0.19
_exptl_crystal_size_mid 0.08
_exptl_crystal_size_min 0.06
_refine_diff_density_max 1.139
_refine_diff_density_min -1.052
_refine_diff_density_rms 0.099
_refine_ls_extinction_method none
_refine_ls_goodness_of_fit_ref 0.969
_refine_ls_hydrogen_treatment constr
_refine_ls_matrix_type full
_refine_ls_number_parameters 1009
_refine_ls_number_reflns 18537
_refine_ls_number_restraints 0
_refine_ls_restrained_S_all 0.969
_refine_ls_R_factor_all 0.1146
_refine_ls_R_factor_gt 0.0543
_refine_ls_shift/su_max 0.002
_refine_ls_shift/su_mean 0.000
_refine_ls_structure_factor_coef Fsqd
_refine_ls_weighting_details 'calc w=1/[\s^2^(Fo^2^)+(0.0377P)^2^+1.6848P] where P=(Fo^2^+2Fc^2^)/3'
_refine_ls_weighting_scheme calc
_refine_ls_wR_factor_gt 0.0973
_refine_ls_wR_factor_ref 0.1176
_reflns_number_gt 11227
_reflns_number_total 18537
_reflns_threshold_expression >2sigma(I)
_cod_data_source_file c3dt53496k.txt
_cod_data_source_block ss156_0m
_cod_depositor_comments
;
The following automatic conversions were performed:

'_symmetry_cell_setting' value 'Triclinic' changed to 'triclinic'
according to
/usr/data/users/saulius/automatic-downloads/current/RSC/lib/dictionaries/cif_core.dic
dictionary named 'cif_core.dic' version 2.4.2 from 2011-04-26.

Automatic conversion script
Id: cif_fix_values 2281 2013-09-26 08:29:07Z andrius 
;
_cod_original_sg_symbol_H-M P-1
_cod_database_code 7029150

loop_
_symmetry_equiv_pos_as_xyz
'x, y, z'
'-x, -y, -z'

loop_
_atom_site_label
_atom_site_type_symbol
_atom_site_fract_x
_atom_site_fract_y
_atom_site_fract_z
_atom_site_U_iso_or_equiv
_atom_site_adp_type
_atom_site_occupancy
_atom_site_symmetry_multiplicity
_atom_site_calc_flag
_atom_site_refinement_flags
Mo1 Mo 1.43222(3) 0.33332(3) 0.310911(14) 0.01419(10) Uani 1 1 d .
Mo2 Mo 1.56584(3) 0.27127(3) 0.233691(14) 0.01243(9) Uani 1 1 d .
O O 1.4057(2) 0.4322(2) 0.31260(11) 0.0201(7) Uani 1 1 d .
O1 O 1.7046(2) 0.3729(2) 0.28853(10) 0.0146(6) Uani 1 1 d .
O2 O 1.4355(2) 0.2283(2) 0.16765(10) 0.0152(6) Uani 1 1 d .
O11 O 1.5112(2) 0.37849(19) 0.25054(10) 0.0136(6) Uani 1 1 d .
O12 O 1.6265(2) 0.37905(19) 0.18610(10) 0.0150(6) Uani 1 1 d .
O21 O 1.5288(2) 0.25308(19) 0.31182(10) 0.0135(6) Uani 1 1 d .
O22 O 1.5424(2) 0.3847(2) 0.38044(10) 0.0151(6) Uani 1 1 d .
O31 O 1.3136(2) 0.2304(2) 0.25194(11) 0.0187(7) Uani 1 1 d .
O32 O 1.3383(2) 0.2363(2) 0.35208(10) 0.0178(6) Uani 1 1 d .
N1 N 1.6768(2) 0.2322(2) 0.22254(12) 0.0126(7) Uani 1 1 d .
N2 N 1.4710(3) 0.1153(2) 0.22744(12) 0.0132(7) Uani 1 1 d .
C11 C 1.7849(3) 0.3046(3) 0.24472(16) 0.0154(9) Uani 1 1 d .
C12 C 1.7968(3) 0.3867(3) 0.27995(15) 0.0131(9) Uani 1 1 d .
C13 C 1.9003(3) 0.4726(3) 0.30382(16) 0.0169(9) Uani 1 1 d .
C14 C 1.9884(3) 0.4666(3) 0.29456(16) 0.0200(10) Uani 1 1 d .
H14A H 2.0593 0.5223 0.3109 0.024 Uiso 1 1 calc R
C15 C 1.9802(3) 0.3829(3) 0.26230(16) 0.0180(9) Uani 1 1 d .
C16 C 1.8776(3) 0.3025(3) 0.23715(16) 0.0162(9) Uani 1 1 d .
H16A H 1.8695 0.2461 0.2149 0.019 Uiso 1 1 calc R
C17 C 1.9126(3) 0.5665(3) 0.33609(16) 0.0187(9) Uani 1 1 d .
C18 C 2.0838(3) 0.3791(3) 0.26005(18) 0.0240(10) Uani 1 1 d .
C21 C 1.6531(3) 0.1473(3) 0.18398(15) 0.0132(9) Uani 1 1 d .
C22 C 1.6038(3) 0.0464(3) 0.19621(15) 0.0144(9) Uani 1 1 d .
C23 C 1.5856(3) -0.0305(3) 0.15720(16) 0.0207(10) Uani 1 1 d .
H23A H 1.5513 -0.1000 0.1643 0.025 Uiso 1 1 calc R
C24 C 1.6151(3) -0.0104(3) 0.10844(17) 0.0224(10) Uani 1 1 d .
H24A H 1.6006 -0.0658 0.0830 0.027 Uiso 1 1 calc R
C25 C 1.6658(3) 0.0904(3) 0.09642(16) 0.0203(10) Uani 1 1 d .
C26 C 1.6825(3) 0.1688(3) 0.13460(16) 0.0177(9) Uani 1 1 d .
H26A H 1.7145 0.2380 0.1269 0.021 Uiso 1 1 calc R
C27 C 1.7060(4) 0.1193(3) 0.04451(17) 0.0250(11) Uani 1 1 d .
C31 C 1.5012(3) 0.0518(3) 0.26197(15) 0.0127(9) Uani 1 1 d .
C32 C 1.5692(3) 0.0192(3) 0.24762(15) 0.0149(9) Uani 1 1 d .
C33 C 1.5932(3) -0.0467(3) 0.27988(16) 0.0177(9) Uani 1 1 d .
H33A H 1.6394 -0.0703 0.2713 0.021 Uiso 1 1 calc R
C34 C 1.5504(3) -0.0786(3) 0.32466(17) 0.0204(10) Uani 1 1 d .
H34A H 1.5678 -0.1239 0.3460 0.024 Uiso 1 1 calc R
C35 C 1.4828(3) -0.0457(3) 0.33892(16) 0.0173(9) Uani 1 1 d .
C36 C 1.4580(3) 0.0199(3) 0.30605(15) 0.0155(9) Uani 1 1 d .
H36A H 1.4108 0.0427 0.3142 0.019 Uiso 1 1 calc R
C37 C 1.4338(3) -0.0784(3) 0.38742(17) 0.0221(10) Uani 1 1 d .
C41 C 1.3747(3) 0.0635(3) 0.18649(15) 0.0138(9) Uani 1 1 d .
C42 C 1.3559(3) 0.1325(3) 0.15366(16) 0.0146(9) Uani 1 1 d .
C43 C 1.2599(3) 0.0966(3) 0.10954(16) 0.0164(9) Uani 1 1 d .
C44 C 1.1890(3) -0.0085(3) 0.10295(15) 0.0142(9) Uani 1 1 d .
H44A H 1.1228 -0.0351 0.0746 0.017 Uiso 1 1 calc R
C45 C 1.2074(3) -0.0796(3) 0.13532(16) 0.0140(9) Uani 1 1 d .
C46 C 1.3018(3) -0.0422(3) 0.17749(16) 0.0155(9) Uani 1 1 d .
H46A H 1.3169 -0.0875 0.2000 0.019 Uiso 1 1 calc R
C47 C 1.2391(3) 0.1707(3) 0.07342(16) 0.0190(9) Uani 1 1 d .
C48 C 1.1266(3) -0.1962(3) 0.12544(16) 0.0173(9) Uani 1 1 d .
C51 C 1.5143(3) 0.4397(3) 0.20857(15) 0.0135(9) Uani 1 1 d .
C52 C 1.5801(3) 0.4402(3) 0.17562(16) 0.0153(9) Uani 1 1 d .
C53 C 1.5980(3) 0.5058(3) 0.13446(16) 0.0172(9) Uani 1 1 d .
C54 C 1.5427(3) 0.5626(3) 0.12756(16) 0.0199(10) Uani 1 1 d .
H54A H 1.5532 0.6069 0.0999 0.024 Uiso 1 1 calc R
C55 C 1.4729(3) 0.5586(3) 0.15869(16) 0.0173(9) Uani 1 1 d .
C56 C 1.4594(3) 0.4950(3) 0.20004(15) 0.0163(9) Uani 1 1 d .
H56A H 1.4126 0.4900 0.2221 0.020 Uiso 1 1 calc R
C57 C 1.6746(3) 0.5128(3) 0.09935(17) 0.0191(10) Uani 1 1 d .
C58 C 1.4083(4) 0.6175(3) 0.14755(17) 0.0242(10) Uani 1 1 d .
C61 C 1.6024(3) 0.2723(3) 0.36109(16) 0.0147(9) Uani 1 1 d .
C62 C 1.6022(3) 0.3387(3) 0.40043(16) 0.0157(9) Uani 1 1 d .
C63 C 1.6667(3) 0.3602(3) 0.45516(15) 0.0159(9) Uani 1 1 d .
C64 C 1.7371(3) 0.3193(3) 0.46542(16) 0.0191(10) Uani 1 1 d .
H64A H 1.7818 0.3317 0.5018 0.023 Uiso 1 1 calc R
C65 C 1.7463(3) 0.2600(3) 0.42459(16) 0.0171(9) Uani 1 1 d .
C66 C 1.6759(3) 0.2352(3) 0.37243(16) 0.0169(9) Uani 1 1 d .
H66A H 1.6780 0.1931 0.3447 0.020 Uiso 1 1 calc R
C67 C 1.6616(3) 0.4282(3) 0.49931(16) 0.0217(10) Uani 1 1 d .
C68 C 1.8335(3) 0.2259(3) 0.43953(17) 0.0226(10) Uani 1 1 d .
C71 C 1.2242(3) 0.1568(3) 0.26612(16) 0.0159(9) Uani 1 1 d .
C72 C 1.2374(3) 0.1604(3) 0.32228(16) 0.0175(9) Uani 1 1 d .
C73 C 1.1511(3) 0.0941(3) 0.34376(16) 0.0170(9) Uani 1 1 d .
C74 C 1.0543(3) 0.0280(3) 0.30503(16) 0.0171(9) Uani 1 1 d .
H74A H 0.9943 -0.0177 0.3182 0.020 Uiso 1 1 calc R
C75 C 1.0389(3) 0.0239(3) 0.24787(16) 0.0192(10) Uani 1 1 d .
C76 C 1.1278(3) 0.0894(3) 0.22836(17) 0.0194(10) Uani 1 1 d .
H76A H 1.1218 0.0876 0.1900 0.023 Uiso 1 1 calc R
C77 C 1.1631(3) 0.1010(3) 0.40620(16) 0.0189(9) Uani 1 1 d .
C78 C 0.9249(3) -0.0460(3) 0.20954(17) 0.0219(10) Uani 1 1 d .
C171 C 2.0315(3) 0.6532(3) 0.3549(2) 0.0341(12) Uani 1 1 d .
H17A H 2.0758 0.6281 0.3789 0.051 Uiso 1 1 calc R
H17B H 2.0352 0.7120 0.3751 0.051 Uiso 1 1 calc R
H17C H 2.0594 0.6750 0.3227 0.051 Uiso 1 1 calc R
C172 C 1.8461(4) 0.6102(3) 0.29922(18) 0.0328(12) Uani 1 1 d .
H17D H 1.7693 0.5567 0.2870 0.049 Uiso 1 1 calc R
H17E H 1.8744 0.6320 0.2671 0.049 Uiso 1 1 calc R
H17F H 1.8524 0.6695 0.3201 0.049 Uiso 1 1 calc R
C173 C 1.8710(4) 0.5377(3) 0.38749(17) 0.0311(12) Uani 1 1 d .
H17G H 1.9129 0.5101 0.4114 0.047 Uiso 1 1 calc R
H17H H 1.7937 0.4854 0.3765 0.047 Uiso 1 1 calc R
H17I H 1.8797 0.5993 0.4075 0.047 Uiso 1 1 calc R
C181 C 2.1811(3) 0.4881(4) 0.2658(2) 0.0382(13) Uani 1 1 d .
H18A H 2.1929 0.5280 0.3001 0.057 Uiso 1 1 calc R
H18B H 2.1656 0.5226 0.2346 0.057 Uiso 1 1 calc R
H18C H 2.2466 0.4832 0.2663 0.057 Uiso 1 1 calc R
C182 C 2.0679(4) 0.3186(4) 0.20618(19) 0.0384(13) Uani 1 1 d .
H18D H 2.0063 0.2487 0.2018 0.058 Uiso 1 1 calc R
H18E H 2.1342 0.3146 0.2073 0.058 Uiso 1 1 calc R
H18F H 2.0531 0.3537 0.1751 0.058 Uiso 1 1 calc R
C183 C 2.1124(4) 0.3265(4) 0.3085(2) 0.0402(13) Uani 1 1 d .
H18G H 2.0515 0.2568 0.3058 0.060 Uiso 1 1 calc R
H18H H 2.1264 0.3668 0.3431 0.060 Uiso 1 1 calc R
H18I H 2.1778 0.3223 0.3076 0.060 Uiso 1 1 calc R
C271 C 1.8302(4) 0.1752(4) 0.0620(2) 0.0409(13) Uani 1 1 d .
H27A H 1.8557 0.1299 0.0807 0.061 Uiso 1 1 calc R
H27B H 1.8571 0.2380 0.0872 0.061 Uiso 1 1 calc R
H27C H 1.8578 0.1936 0.0295 0.061 Uiso 1 1 calc R
C272 C 1.6653(5) 0.0254(4) 0.0031(2) 0.0518(16) Uani 1 1 d .
H27D H 1.6908 -0.0211 0.0200 0.078 Uiso 1 1 calc R
H27E H 1.6935 0.0474 -0.0291 0.078 Uiso 1 1 calc R
H27F H 1.5854 -0.0108 -0.0085 0.078 Uiso 1 1 calc R
C273 C 1.6647(4) 0.1900(4) 0.01589(18) 0.0389(13) Uani 1 1 d .
H27G H 1.6905 0.2079 -0.0172 0.058 Uiso 1 1 calc R
H27H H 1.6926 0.2531 0.0410 0.058 Uiso 1 1 calc R
H27I H 1.5848 0.1540 0.0056 0.058 Uiso 1 1 calc R
C371 C 1.4744(4) -0.1438(4) 0.42146(18) 0.0341(12) Uani 1 1 d .
H37A H 1.5539 -0.1043 0.4359 0.051 Uiso 1 1 calc R
H37B H 1.4545 -0.2067 0.3982 0.051 Uiso 1 1 calc R
H37C H 1.4409 -0.1624 0.4521 0.051 Uiso 1 1 calc R
C372 C 1.3085(3) -0.1412(4) 0.36560(18) 0.0360(13) Uani 1 1 d .
H37D H 1.2885 -0.2030 0.3413 0.054 Uiso 1 1 calc R
H37E H 1.2812 -0.0989 0.3450 0.054 Uiso 1 1 calc R
H37F H 1.2763 -0.1618 0.3966 0.054 Uiso 1 1 calc R
C373 C 1.4631(4) 0.0185(3) 0.42546(17) 0.0268(11) Uani 1 1 d .
H37G H 1.5425 0.0590 0.4400 0.040 Uiso 1 1 calc R
H37H H 1.4296 -0.0026 0.4560 0.040 Uiso 1 1 calc R
H37I H 1.4358 0.0605 0.4045 0.040 Uiso 1 1 calc R
C471 C 1.3357(4) 0.2319(3) 0.04951(17) 0.0293(11) Uani 1 1 d .
H47A H 1.3454 0.1842 0.0273 0.044 Uiso 1 1 calc R
H47B H 1.4020 0.2714 0.0796 0.044 Uiso 1 1 calc R
H47C H 1.3217 0.2794 0.0263 0.044 Uiso 1 1 calc R
C472 C 1.1355(4) 0.1132(3) 0.02586(17) 0.0321(12) Uani 1 1 d .
H47D H 1.1432 0.0649 0.0030 0.048 Uiso 1 1 calc R
H47E H 1.1245 0.1631 0.0035 0.048 Uiso 1 1 calc R
H47F H 1.0726 0.0750 0.0407 0.048 Uiso 1 1 calc R
C473 C 1.2248(4) 0.2465(3) 0.10830(18) 0.0280(11) Uani 1 1 d .
H47G H 1.2904 0.2842 0.1389 0.042 Uiso 1 1 calc R
H47H H 1.1615 0.2080 0.1228 0.042 Uiso 1 1 calc R
H47I H 1.2135 0.2955 0.0853 0.042 Uiso 1 1 calc R
C481 C 1.1024(4) -0.2341(3) 0.17940(18) 0.0331(12) Uani 1 1 d .
H48A H 1.0689 -0.1985 0.1936 0.050 Uiso 1 1 calc R
H48B H 1.1705 -0.2195 0.2064 0.050 Uiso 1 1 calc R
H48C H 1.0522 -0.3086 0.1729 0.050 Uiso 1 1 calc R
C482 C 1.0186(3) -0.2244(3) 0.08295(18) 0.0269(11) Uani 1 1 d .
H48D H 0.9836 -0.1890 0.0958 0.040 Uiso 1 1 calc R
H48E H 0.9704 -0.2992 0.0782 0.040 Uiso 1 1 calc R
H48F H 1.0328 -0.2031 0.0477 0.040 Uiso 1 1 calc R
C483 C 1.1790(4) -0.2534(3) 0.10400(19) 0.0303(11) Uani 1 1 d .
H48G H 1.1282 -0.3278 0.0975 0.045 Uiso 1 1 calc R
H48H H 1.2465 -0.2393 0.1314 0.045 Uiso 1 1 calc R
H48I H 1.1956 -0.2295 0.0695 0.045 Uiso 1 1 calc R
C571 C 1.6289(3) 0.4071(3) 0.06544(16) 0.0241(10) Uani 1 1 d .
H57A H 1.5565 0.3872 0.0412 0.036 Uiso 1 1 calc R
H57B H 1.6231 0.3553 0.0903 0.036 Uiso 1 1 calc R
H57C H 1.6779 0.4116 0.0432 0.036 Uiso 1 1 calc R
C572 C 1.7890(3) 0.5450(3) 0.13678(17) 0.0265(11) Uani 1 1 d .
H57D H 1.8181 0.6124 0.1582 0.040 Uiso 1 1 calc R
H57E H 1.8373 0.5496 0.1142 0.040 Uiso 1 1 calc R
H57F H 1.7843 0.4936 0.1618 0.040 Uiso 1 1 calc R
C573 C 1.6869(4) 0.5924(3) 0.05930(18) 0.0299(11) Uani 1 1 d .
H57G H 1.6152 0.5738 0.0347 0.045 Uiso 1 1 calc R
H57H H 1.7354 0.5935 0.0375 0.045 Uiso 1 1 calc R
H57I H 1.7180 0.6608 0.0800 0.045 Uiso 1 1 calc R
C581 C 1.4372(4) 0.6864(4) 0.10217(18) 0.0358(13) Uani 1 1 d .
H58A H 1.5147 0.7382 0.1137 0.054 Uiso 1 1 calc R
H58B H 1.3929 0.7211 0.0957 0.054 Uiso 1 1 calc R
H58C H 1.4223 0.6439 0.0682 0.054 Uiso 1 1 calc R
C582 C 1.4321(4) 0.6860(3) 0.20019(17) 0.0287(11) Uani 1 1 d .
H58D H 1.5096 0.7377 0.2114 0.043 Uiso 1 1 calc R
H58E H 1.4137 0.6432 0.2296 0.043 Uiso 1 1 calc R
H58F H 1.3880 0.7208 0.1931 0.043 Uiso 1 1 calc R
C583 C 1.2862(4) 0.5382(4) 0.1291(2) 0.0369(13) Uani 1 1 d .
H58G H 1.2665 0.4938 0.1577 0.055 Uiso 1 1 calc R
H58H H 1.2707 0.4959 0.0949 0.055 Uiso 1 1 calc R
H58I H 1.2434 0.5744 0.1228 0.055 Uiso 1 1 calc R
C671 C 1.7318(4) 0.4350(4) 0.55614(17) 0.0323(12) Uani 1 1 d .
H67A H 1.8079 0.4637 0.5551 0.048 Uiso 1 1 calc R
H67B H 1.7062 0.3658 0.5673 0.048 Uiso 1 1 calc R
H67C H 1.7264 0.4797 0.5826 0.048 Uiso 1 1 calc R
C672 C 1.7017(4) 0.5384(3) 0.48409(17) 0.0287(11) Uani 1 1 d .
H67D H 1.7775 0.5678 0.4826 0.043 Uiso 1 1 calc R
H67E H 1.6970 0.5812 0.5119 0.043 Uiso 1 1 calc R
H67F H 1.6559 0.5363 0.4481 0.043 Uiso 1 1 calc R
C673 C 1.5424(3) 0.3823(3) 0.50180(17) 0.0292(11) Uani 1 1 d .
H67G H 1.5170 0.3123 0.5118 0.044 Uiso 1 1 calc R
H67H H 1.4966 0.3797 0.4657 0.044 Uiso 1 1 calc R
H67I H 1.5379 0.4256 0.5294 0.044 Uiso 1 1 calc R
C681 C 1.8154(4) 0.1589(4) 0.4857(2) 0.0469(15) Uani 1 1 d .
H68A H 1.7444 0.0962 0.4733 0.070 Uiso 1 1 calc R
H68B H 1.8168 0.1974 0.5178 0.070 Uiso 1 1 calc R
H68C H 1.8732 0.1400 0.4956 0.070 Uiso 1 1 calc R
C682 C 1.9469(4) 0.3226(4) 0.4590(2) 0.0456(14) Uani 1 1 d .
H68D H 2.0030 0.3015 0.4686 0.068 Uiso 1 1 calc R
H68E H 1.9499 0.3618 0.4913 0.068 Uiso 1 1 calc R
H68F H 1.9597 0.3659 0.4294 0.068 Uiso 1 1 calc R
C683 C 1.8344(4) 0.1664(4) 0.39032(19) 0.0405(14) Uani 1 1 d .
H68G H 1.7642 0.1030 0.3776 0.061 Uiso 1 1 calc R
H68H H 1.8930 0.1487 0.4013 0.061 Uiso 1 1 calc R
H68I H 1.8467 0.2093 0.3605 0.061 Uiso 1 1 calc R
C771 C 1.0598(3) 0.0195(3) 0.41989(17) 0.0297(11) Uani 1 1 d .
H77A H 1.0705 0.0262 0.4598 0.045 Uiso 1 1 calc R
H77B H 1.0449 -0.0495 0.4066 0.045 Uiso 1 1 calc R
H77C H 0.9980 0.0297 0.4020 0.045 Uiso 1 1 calc R
C772 C 1.1849(4) 0.2080(3) 0.42754(17) 0.0286(11) Uani 1 1 d .
H77D H 1.1928 0.2130 0.4673 0.043 Uiso 1 1 calc R
H77E H 1.1238 0.2185 0.4088 0.043 Uiso 1 1 calc R
H77F H 1.2522 0.2610 0.4202 0.043 Uiso 1 1 calc R
C773 C 1.2583(3) 0.0835(3) 0.43547(17) 0.0255(11) Uani 1 1 d .
H77G H 1.2658 0.0880 0.4752 0.038 Uiso 1 1 calc R
H77H H 1.3258 0.1364 0.4283 0.038 Uiso 1 1 calc R
H77I H 1.2438 0.0150 0.4216 0.038 Uiso 1 1 calc R
C781 C 0.8865(4) -0.1584(3) 0.2185(2) 0.0365(13) Uani 1 1 d .
H78A H 0.8879 -0.1652 0.2573 0.055 Uiso 1 1 calc R
H78B H 0.9350 -0.1807 0.2086 0.055 Uiso 1 1 calc R
H78C H 0.8120 -0.2017 0.1954 0.055 Uiso 1 1 calc R
C782 C 0.9232(4) -0.0369(4) 0.14856(17) 0.0358(13) Uani 1 1 d .
H78D H 0.9474 0.0350 0.1422 0.054 Uiso 1 1 calc R
H78E H 0.8488 -0.0808 0.1254 0.054 Uiso 1 1 calc R
H78F H 0.9722 -0.0591 0.1392 0.054 Uiso 1 1 calc R
C783 C 0.8441(3) -0.0137(4) 0.22134(19) 0.0307(11) Uani 1 1 d .
H78G H 0.8436 -0.0180 0.2600 0.046 Uiso 1 1 calc R
H78H H 0.7709 -0.0599 0.1977 0.046 Uiso 1 1 calc R
H78I H 0.8665 0.0573 0.2138 0.046 Uiso 1 1 calc R
C81 C 1.6974(4) -0.2393(4) 0.3148(2) 0.0382(13) Uani 1 1 d .
H81A H 1.7081 -0.2369 0.2790 0.046 Uiso 1 1 calc R
C82 C 1.6152(4) -0.3271(4) 0.3268(2) 0.0406(13) Uani 1 1 d .
H82A H 1.5704 -0.3855 0.2995 0.049 Uiso 1 1 calc R
C83 C 1.5983(4) -0.3300(4) 0.3783(2) 0.0397(13) Uani 1 1 d .
H83A H 1.5410 -0.3898 0.3865 0.048 Uiso 1 1 calc R
C84 C 1.6653(4) -0.2450(4) 0.41804(19) 0.0374(13) Uani 1 1 d .
H84A H 1.6538 -0.2466 0.4537 0.045 Uiso 1 1 calc R
C85 C 1.7484(4) -0.1584(4) 0.4064(2) 0.0413(13) Uani 1 1 d .
H85A H 1.7950 -0.1008 0.4340 0.050 Uiso 1 1 calc R
C86 C 1.7638(4) -0.1554(4) 0.35467(19) 0.0382(13) Uani 1 1 d .
H86A H 1.8205 -0.0952 0.3464 0.046 Uiso 1 1 calc R
C91 C 0.9714(4) -0.4419(4) -0.0361(2) 0.0458(14) Uani 1 1 d .
H91A H 0.9516 -0.4023 -0.0612 0.055 Uiso 1 1 calc R
C92 C 0.9131(4) -0.4850(4) 0.0020(2) 0.0443(14) Uani 1 1 d .
H92A H 0.8538 -0.4742 0.0034 0.053 Uiso 1 1 calc R
C93 C 0.9409(4) -0.5432(4) 0.0377(2) 0.0466(14) Uani 1 1 d .
H93A H 0.9003 -0.5733 0.0636 0.056 Uiso 1 1 calc R

loop_
_atom_site_aniso_label
_atom_site_aniso_U_11
_atom_site_aniso_U_22
_atom_site_aniso_U_33
_atom_site_aniso_U_23
_atom_site_aniso_U_13
_atom_site_aniso_U_12
Mo1 0.0133(2) 0.0163(2) 0.01307(19) 0.00374(16) 0.00407(16) 0.00696(17)
Mo2 0.0123(2) 0.01271(19) 0.01143(19) 0.00286(15) 0.00259(15) 0.00567(16)
O 0.0244(17) 0.0231(16) 0.0209(16) 0.0051(13) 0.0082(13) 0.0169(14)
O1 0.0147(16) 0.0161(15) 0.0135(14) 0.0033(12) 0.0054(12) 0.0071(13)
O2 0.0152(16) 0.0142(15) 0.0148(15) 0.0049(12) 0.0041(12) 0.0061(13)
O11 0.0149(15) 0.0141(15) 0.0133(14) 0.0043(12) 0.0037(12) 0.0081(13)
O12 0.0139(15) 0.0170(15) 0.0149(15) 0.0045(12) 0.0033(12) 0.0083(13)
O21 0.0141(15) 0.0141(15) 0.0097(14) 0.0029(12) 0.0005(12) 0.0061(13)
O22 0.0135(15) 0.0159(15) 0.0160(15) 0.0045(12) 0.0049(12) 0.0067(13)
O31 0.0144(16) 0.0205(16) 0.0184(16) 0.0051(13) 0.0053(13) 0.0057(13)
O32 0.0138(16) 0.0198(16) 0.0145(15) 0.0017(13) 0.0022(12) 0.0047(13)
N1 0.0101(18) 0.0116(17) 0.0132(17) 0.0027(14) 0.0033(14) 0.0028(15)
N2 0.0144(19) 0.0143(18) 0.0103(17) 0.0028(14) 0.0025(15) 0.0069(15)
C11 0.017(2) 0.015(2) 0.015(2) 0.0090(18) 0.0072(18) 0.0076(19)
C12 0.016(2) 0.014(2) 0.012(2) 0.0043(17) 0.0058(18) 0.0090(19)
C13 0.017(2) 0.016(2) 0.017(2) 0.0041(18) 0.0049(18) 0.0073(19)
C14 0.015(2) 0.019(2) 0.021(2) -0.0012(19) 0.0039(19) 0.005(2)
C15 0.016(2) 0.022(2) 0.018(2) 0.0058(19) 0.0054(19) 0.010(2)
C16 0.018(2) 0.012(2) 0.016(2) 0.0017(18) 0.0057(19) 0.0050(19)
C17 0.014(2) 0.018(2) 0.019(2) -0.0027(19) 0.0025(19) 0.0047(19)
C18 0.014(2) 0.025(3) 0.035(3) 0.001(2) 0.006(2) 0.011(2)
C21 0.014(2) 0.015(2) 0.013(2) 0.0034(17) 0.0050(17) 0.0077(18)
C22 0.015(2) 0.017(2) 0.012(2) 0.0029(17) 0.0008(17) 0.0095(19)
C23 0.026(3) 0.015(2) 0.020(2) 0.0016(19) 0.005(2) 0.009(2)
C24 0.026(3) 0.021(2) 0.018(2) -0.0014(19) 0.002(2) 0.011(2)
C25 0.023(3) 0.022(2) 0.015(2) 0.0031(19) 0.0039(19) 0.011(2)
C26 0.014(2) 0.021(2) 0.019(2) 0.0041(19) 0.0068(19) 0.008(2)
C27 0.037(3) 0.031(3) 0.015(2) 0.007(2) 0.013(2) 0.020(2)
C31 0.010(2) 0.011(2) 0.014(2) 0.0020(17) -0.0014(17) 0.0043(18)
C32 0.018(2) 0.013(2) 0.010(2) 0.0001(17) 0.0031(18) 0.0047(19)
C33 0.016(2) 0.019(2) 0.019(2) 0.0040(18) 0.0027(19) 0.011(2)
C34 0.021(2) 0.019(2) 0.021(2) 0.0068(19) 0.004(2) 0.010(2)
C35 0.018(2) 0.017(2) 0.014(2) 0.0042(18) 0.0034(18) 0.007(2)
C36 0.009(2) 0.016(2) 0.017(2) -0.0010(18) 0.0017(17) 0.0037(18)
C37 0.021(3) 0.028(3) 0.024(2) 0.014(2) 0.010(2) 0.015(2)
C41 0.011(2) 0.018(2) 0.011(2) -0.0017(17) 0.0016(17) 0.0060(19)
C42 0.014(2) 0.013(2) 0.017(2) 0.0029(17) 0.0093(18) 0.0042(19)
C43 0.018(2) 0.016(2) 0.015(2) 0.0033(18) 0.0054(18) 0.0078(19)
C44 0.012(2) 0.020(2) 0.010(2) 0.0008(17) 0.0011(17) 0.0083(19)
C45 0.014(2) 0.012(2) 0.016(2) 0.0028(17) 0.0047(18) 0.0064(18)
C46 0.014(2) 0.013(2) 0.017(2) 0.0031(17) 0.0011(18) 0.0048(18)
C47 0.015(2) 0.013(2) 0.021(2) 0.0001(18) -0.0024(19) 0.0038(19)
C48 0.015(2) 0.014(2) 0.015(2) -0.0003(18) -0.0012(18) 0.0030(19)
C51 0.013(2) 0.015(2) 0.009(2) 0.0026(17) 0.0002(17) 0.0050(18)
C52 0.014(2) 0.012(2) 0.015(2) 0.0011(17) 0.0009(18) 0.0038(18)
C53 0.018(2) 0.014(2) 0.013(2) 0.0003(17) 0.0026(18) 0.0039(19)
C54 0.022(2) 0.017(2) 0.016(2) 0.0066(18) 0.0027(19) 0.007(2)
C55 0.022(2) 0.016(2) 0.015(2) 0.0017(18) 0.0019(19) 0.012(2)
C56 0.017(2) 0.019(2) 0.013(2) -0.0016(18) 0.0030(18) 0.0091(19)
C57 0.022(3) 0.017(2) 0.025(2) 0.0098(19) 0.011(2) 0.012(2)
C58 0.034(3) 0.025(3) 0.021(2) 0.006(2) 0.006(2) 0.022(2)
C61 0.013(2) 0.012(2) 0.016(2) 0.0039(17) 0.0038(18) 0.0034(18)
C62 0.012(2) 0.015(2) 0.017(2) 0.0028(18) 0.0034(18) 0.0041(18)
C63 0.013(2) 0.020(2) 0.010(2) 0.0027(18) -0.0001(17) 0.0060(19)
C64 0.021(2) 0.021(2) 0.011(2) 0.0054(18) 0.0006(18) 0.009(2)
C65 0.015(2) 0.013(2) 0.019(2) 0.0022(18) 0.0019(18) 0.0047(19)
C66 0.016(2) 0.014(2) 0.018(2) 0.0056(18) 0.0053(19) 0.0055(19)
C67 0.027(3) 0.022(2) 0.013(2) 0.0001(19) 0.0025(19) 0.012(2)
C68 0.020(3) 0.027(3) 0.019(2) 0.001(2) -0.0009(19) 0.013(2)
C71 0.013(2) 0.018(2) 0.021(2) 0.0049(18) 0.0087(19) 0.0084(19)
C72 0.014(2) 0.020(2) 0.018(2) 0.0037(19) 0.0024(19) 0.010(2)
C73 0.016(2) 0.022(2) 0.017(2) 0.0074(19) 0.0058(19) 0.011(2)
C74 0.015(2) 0.017(2) 0.022(2) 0.0053(18) 0.0098(19) 0.0078(19)
C75 0.018(2) 0.021(2) 0.019(2) 0.0008(19) 0.0055(19) 0.009(2)
C76 0.022(3) 0.025(2) 0.013(2) -0.0011(19) 0.0033(19) 0.014(2)
C77 0.021(2) 0.019(2) 0.017(2) 0.0081(18) 0.0078(19) 0.009(2)
C78 0.013(2) 0.023(2) 0.021(2) -0.002(2) 0.0036(19) 0.003(2)
C171 0.022(3) 0.023(3) 0.046(3) -0.010(2) 0.009(2) 0.002(2)
C172 0.042(3) 0.028(3) 0.032(3) 0.006(2) 0.004(2) 0.022(3)
C173 0.035(3) 0.021(3) 0.023(3) -0.002(2) 0.008(2) 0.003(2)
C181 0.017(3) 0.035(3) 0.061(4) 0.001(3) 0.016(3) 0.010(2)
C182 0.022(3) 0.048(3) 0.050(3) -0.003(3) 0.016(2) 0.017(3)
C183 0.031(3) 0.051(3) 0.049(3) 0.018(3) 0.009(3) 0.028(3)
C271 0.030(3) 0.056(4) 0.036(3) 0.018(3) 0.017(2) 0.017(3)
C272 0.076(4) 0.051(4) 0.033(3) -0.002(3) 0.034(3) 0.025(3)
C273 0.052(4) 0.058(4) 0.026(3) 0.019(3) 0.018(3) 0.038(3)
C371 0.049(3) 0.036(3) 0.028(3) 0.017(2) 0.017(2) 0.025(3)
C372 0.026(3) 0.042(3) 0.029(3) 0.012(2) 0.012(2) 0.005(2)
C373 0.030(3) 0.038(3) 0.020(2) 0.010(2) 0.010(2) 0.022(2)
C471 0.035(3) 0.022(3) 0.022(2) 0.012(2) 0.003(2) 0.009(2)
C472 0.034(3) 0.026(3) 0.026(3) 0.007(2) -0.008(2) 0.014(2)
C473 0.031(3) 0.024(3) 0.028(3) 0.009(2) 0.001(2) 0.017(2)
C481 0.025(3) 0.026(3) 0.033(3) 0.006(2) 0.006(2) 0.001(2)
C482 0.015(2) 0.018(2) 0.034(3) 0.002(2) -0.005(2) 0.003(2)
C483 0.026(3) 0.023(3) 0.039(3) -0.002(2) 0.004(2) 0.011(2)
C571 0.026(3) 0.028(3) 0.019(2) 0.005(2) 0.011(2) 0.012(2)
C572 0.018(3) 0.028(3) 0.030(3) 0.006(2) 0.013(2) 0.005(2)
C573 0.036(3) 0.032(3) 0.032(3) 0.019(2) 0.019(2) 0.021(2)
C581 0.058(4) 0.043(3) 0.029(3) 0.013(2) 0.011(3) 0.043(3)
C582 0.039(3) 0.028(3) 0.030(3) 0.007(2) 0.009(2) 0.024(2)
C583 0.032(3) 0.033(3) 0.046(3) 0.001(2) -0.001(2) 0.020(3)
C671 0.032(3) 0.042(3) 0.021(3) -0.002(2) 0.000(2) 0.020(3)
C672 0.036(3) 0.021(3) 0.022(3) -0.004(2) 0.005(2) 0.010(2)
C673 0.037(3) 0.035(3) 0.022(3) 0.008(2) 0.015(2) 0.019(2)
C681 0.052(4) 0.056(4) 0.054(4) 0.032(3) 0.020(3) 0.041(3)
C682 0.021(3) 0.043(3) 0.065(4) -0.003(3) -0.002(3) 0.015(3)
C683 0.038(3) 0.059(4) 0.037(3) -0.007(3) -0.004(2) 0.040(3)
C771 0.024(3) 0.039(3) 0.020(2) 0.008(2) 0.011(2) 0.008(2)
C772 0.033(3) 0.034(3) 0.024(3) 0.008(2) 0.011(2) 0.019(2)
C773 0.031(3) 0.030(3) 0.023(2) 0.010(2) 0.013(2) 0.019(2)
C781 0.025(3) 0.025(3) 0.049(3) -0.008(2) 0.006(2) 0.005(2)
C782 0.022(3) 0.052(3) 0.021(3) -0.003(2) 0.001(2) 0.011(3)
C783 0.016(3) 0.035(3) 0.037(3) 0.000(2) 0.003(2) 0.011(2)
C81 0.036(3) 0.053(4) 0.028(3) 0.007(3) 0.009(2) 0.024(3)
C82 0.046(3) 0.037(3) 0.028(3) -0.001(2) 0.007(3) 0.013(3)
C83 0.036(3) 0.033(3) 0.035(3) 0.008(2) 0.003(3) 0.008(3)
C84 0.038(3) 0.040(3) 0.026(3) 0.007(2) 0.009(2) 0.012(3)
C85 0.035(3) 0.042(3) 0.033(3) 0.000(3) 0.004(3) 0.011(3)
C86 0.021(3) 0.053(4) 0.032(3) 0.012(3) 0.005(2) 0.012(3)
C91 0.040(3) 0.040(3) 0.050(4) 0.004(3) 0.003(3) 0.017(3)
C92 0.038(3) 0.041(3) 0.049(4) -0.003(3) 0.016(3) 0.013(3)
C93 0.044(4) 0.043(3) 0.047(4) 0.000(3) 0.013(3) 0.016(3)

loop_
_atom_type_symbol
_atom_type_description
_atom_type_scat_dispersion_real
_atom_type_scat_dispersion_imag
_atom_type_scat_source
C C 0.0033 0.0016 'International Tables Vol C Tables 4.2.6.8 and 6.1.1.4'
H H 0.0000 0.0000 'International Tables Vol C Tables 4.2.6.8 and 6.1.1.4'
N N 0.0061 0.0033 'International Tables Vol C Tables 4.2.6.8 and 6.1.1.4'
O O 0.0106 0.0060 'International Tables Vol C Tables 4.2.6.8 and 6.1.1.4'
Mo Mo -1.6832 0.6857 'International Tables Vol C Tables 4.2.6.8 and 6.1.1.4'

loop_
_geom_angle_atom_site_label_1
_geom_angle_atom_site_label_2
_geom_angle_atom_site_label_3
_geom_angle
_geom_angle_site_symmetry_1
_geom_angle_site_symmetry_3
O Mo1 O22 94.36(12) . .
O Mo1 O31 104.96(12) . .
O22 Mo1 O31 156.98(11) . .
O Mo1 O32 103.50(12) . .
O22 Mo1 O32 85.23(11) . .
O31 Mo1 O32 78.25(11) . .
O Mo1 O11 95.42(11) . .
O22 Mo1 O11 107.15(10) . .
O31 Mo1 O11 83.72(10) . .
O32 Mo1 O11 156.60(11) . .
O Mo1 O21 158.35(12) . .
O22 Mo1 O21 74.15(10) . .
O31 Mo1 O21 90.95(10) . .
O32 Mo1 O21 93.93(10) . .
O11 Mo1 O21 71.43(9) . .
O12 Mo2 O1 80.66(10) . .
O12 Mo2 N1 84.92(11) . .
O1 Mo2 N1 76.14(11) . .
O12 Mo2 O2 78.04(10) . .
O1 Mo2 O2 154.90(10) . .
N1 Mo2 O2 114.71(11) . .
O12 Mo2 N2 139.49(11) . .
O1 Mo2 N2 132.31(11) . .
N1 Mo2 N2 82.58(12) . .
O2 Mo2 N2 72.70(11) . .
O12 Mo2 O21 141.11(10) . .
O1 Mo2 O21 74.90(10) . .
N1 Mo2 O21 117.06(11) . .
O2 Mo2 O21 115.06(10) . .
N2 Mo2 O21 77.89(11) . .
O12 Mo2 O11 76.90(10) . .
O1 Mo2 O11 83.23(10) . .
N1 Mo2 O11 154.45(11) . .
O2 Mo2 O11 79.15(10) . .
N2 Mo2 O11 122.82(11) . .
O21 Mo2 O11 70.63(9) . .
C12 O1 Mo2 117.0(2) . .
C42 O2 Mo2 122.6(2) . .
C51 O11 Mo1 137.0(2) . .
C51 O11 Mo2 110.7(2) . .
Mo1 O11 Mo2 109.52(11) . .
C52 O12 Mo2 116.1(2) . .
C61 O21 Mo2 125.1(2) . .
C61 O21 Mo1 113.0(2) . .
Mo2 O21 Mo1 103.80(10) . .
C62 O22 Mo1 122.5(2) . .
C71 O31 Mo1 117.2(2) . .
C72 O32 Mo1 117.1(2) . .
C11 N1 C21 117.6(3) . .
C11 N1 Mo2 116.2(3) . .
C21 N1 Mo2 124.6(2) . .
C41 N2 C31 115.6(3) . .
C41 N2 Mo2 120.7(2) . .
C31 N2 Mo2 123.5(2) . .
N1 C11 C16 127.6(4) . .
N1 C11 C12 112.0(3) . .
C16 C11 C12 120.4(4) . .
O1 C12 C13 124.8(3) . .
O1 C12 C11 114.0(3) . .
C13 C12 C11 121.1(4) . .
C14 C13 C12 115.6(4) . .
C14 C13 C17 122.8(4) . .
C12 C13 C17 121.5(3) . .
C13 C14 C15 124.7(4) . .
C13 C14 H14A 117.7 . .
C15 C14 H14A 117.7 . .
C16 C15 C14 118.3(4) . .
C16 C15 C18 121.5(4) . .
C14 C15 C18 120.0(4) . .
C15 C16 C11 119.6(4) . .
C15 C16 H16A 120.2 . .
C11 C16 H16A 120.2 . .
C13 C17 C173 111.1(3) . .
C13 C17 C171 112.5(3) . .
C173 C17 C171 107.7(3) . .
C13 C17 C172 109.2(3) . .
C173 C17 C172 108.7(4) . .
C171 C17 C172 107.5(4) . .
C183 C18 C182 109.1(4) . .
C183 C18 C15 108.1(3) . .
C182 C18 C15 112.0(3) . .
C183 C18 C181 107.9(4) . .
C182 C18 C181 108.2(4) . .
C15 C18 C181 111.5(3) . .
C22 C21 C26 120.9(4) . .
C22 C21 N1 120.6(3) . .
C26 C21 N1 118.5(3) . .
C23 C22 C21 116.8(4) . .
C23 C22 C32 120.2(4) . .
C21 C22 C32 123.0(3) . .
C24 C23 C22 123.0(4) . .
C24 C23 H23A 118.5 . .
C22 C23 H23A 118.5 . .
C23 C24 C25 120.4(4) . .
C23 C24 H24A 119.8 . .
C25 C24 H24A 119.8 . .
C24 C25 C26 117.5(4) . .
C24 C25 C27 123.5(4) . .
C26 C25 C27 119.0(4) . .
C25 C26 C21 121.3(4) . .
C25 C26 H26A 119.3 . .
C21 C26 H26A 119.3 . .
C272 C27 C271 109.1(4) . .
C272 C27 C25 112.4(4) . .
C271 C27 C25 107.9(4) . .
C272 C27 C273 107.4(4) . .
C271 C27 C273 110.1(4) . .
C25 C27 C273 109.9(3) . .
C36 C31 C32 122.0(4) . .
C36 C31 N2 119.9(3) . .
C32 C31 N2 118.1(3) . .
C33 C32 C31 117.4(4) . .
C33 C32 C22 122.4(4) . .
C31 C32 C22 119.9(3) . .
C32 C33 C34 120.9(4) . .
C32 C33 H33A 119.5 . .
C34 C33 H33A 119.5 . .
C35 C34 C33 121.6(4) . .
C35 C34 H34A 119.2 . .
C33 C34 H34A 119.2 . .
C34 C35 C36 117.4(4) . .
C34 C35 C37 123.7(4) . .
C36 C35 C37 118.9(4) . .
C31 C36 C35 120.8(4) . .
C31 C36 H36A 119.6 . .
C35 C36 H36A 119.6 . .
C35 C37 C371 112.7(3) . .
C35 C37 C372 109.0(3) . .
C371 C37 C372 108.8(4) . .
C35 C37 C373 109.6(3) . .
C371 C37 C373 108.4(3) . .
C372 C37 C373 108.4(4) . .
N2 C41 C46 127.0(4) . .
N2 C41 C42 110.7(3) . .
C46 C41 C42 122.3(4) . .
O2 C42 C41 113.1(3) . .
O2 C42 C43 126.2(4) . .
C41 C42 C43 120.7(4) . .
C44 C43 C42 115.0(4) . .
C44 C43 C47 124.0(4) . .
C42 C43 C47 121.1(3) . .
C43 C44 C45 125.1(4) . .
C43 C44 H44A 117.4 . .
C45 C44 H44A 117.4 . .
C46 C45 C44 118.3(4) . .
C46 C45 C48 118.7(3) . .
C44 C45 C48 123.0(3) . .
C45 C46 C41 118.6(4) . .
C45 C46 H46A 120.7 . .
C41 C46 H46A 120.7 . .
C43 C47 C471 109.9(3) . .
C43 C47 C472 111.6(3) . .
C471 C47 C472 108.7(3) . .
C43 C47 C473 109.4(3) . .
C471 C47 C473 109.0(3) . .
C472 C47 C473 108.2(3) . .
C481 C48 C482 108.7(3) . .
C481 C48 C45 110.1(3) . .
C482 C48 C45 112.8(3) . .
C481 C48 C483 108.5(4) . .
C482 C48 C483 108.0(3) . .
C45 C48 C483 108.7(3) . .
C56 C51 O11 124.0(3) . .
C56 C51 C52 122.7(4) . .
O11 C51 C52 113.4(3) . .
O12 C52 C51 117.7(3) . .
O12 C52 C53 123.0(4) . .
C51 C52 C53 119.3(4) . .
C54 C53 C52 116.5(4) . .
C54 C53 C57 122.6(3) . .
C52 C53 C57 120.9(4) . .
C53 C54 C55 124.3(4) . .
C53 C54 H54A 117.8 . .
C55 C54 H54A 117.8 . .
C56 C55 C54 117.6(4) . .
C56 C55 C58 119.7(4) . .
C54 C55 C58 122.7(4) . .
C51 C56 C55 119.5(4) . .
C51 C56 H56A 120.3 . .
C55 C56 H56A 120.3 . .
C573 C57 C572 107.5(3) . .
C573 C57 C53 112.3(3) . .
C572 C57 C53 109.9(3) . .
C573 C57 C571 108.0(3) . .
C572 C57 C571 109.6(3) . .
C53 C57 C571 109.6(3) . .
C55 C58 C581 112.1(3) . .
C55 C58 C582 110.1(3) . .
C581 C58 C582 108.4(4) . .
C55 C58 C583 108.2(3) . .
C581 C58 C583 108.6(4) . .
C582 C58 C583 109.5(4) . .
O21 C61 C66 125.1(4) . .
O21 C61 C62 113.7(3) . .
C66 C61 C62 121.1(4) . .
O22 C62 C61 114.3(3) . .
O22 C62 C63 124.1(4) . .
C61 C62 C63 121.4(4) . .
C64 C63 C62 115.5(4) . .
C64 C63 C67 123.0(3) . .
C62 C63 C67 121.5(4) . .
C63 C64 C65 123.8(4) . .
C63 C64 H64A 118.1 . .
C65 C64 H64A 118.1 . .
C66 C65 C64 118.4(4) . .
C66 C65 C68 122.3(4) . .
C64 C65 C68 119.3(3) . .
C65 C66 C61 119.3(4) . .
C65 C66 H66A 120.4 . .
C61 C66 H66A 120.4 . .
C671 C67 C63 112.7(3) . .
C671 C67 C672 107.9(4) . .
C63 C67 C672 109.7(3) . .
C671 C67 C673 108.6(3) . .
C63 C67 C673 108.6(3) . .
C672 C67 C673 109.3(4) . .
C681 C68 C683 109.0(4) . .
C681 C68 C65 110.6(4) . .
C683 C68 C65 112.2(3) . .
C681 C68 C682 108.8(4) . .
C683 C68 C682 107.2(4) . .
C65 C68 C682 108.9(4) . .
O31 C71 C76 123.7(4) . .
O31 C71 C72 113.4(4) . .
C76 C71 C72 122.8(4) . .
O32 C72 C71 113.0(3) . .
O32 C72 C73 126.2(4) . .
C71 C72 C73 120.7(4) . .
C74 C73 C72 115.5(4) . .
C74 C73 C77 123.2(3) . .
C72 C73 C77 121.2(4) . .
C73 C74 C75 124.6(4) . .
C73 C74 H74A 117.7 . .
C75 C74 H74A 117.7 . .
C76 C75 C74 117.9(4) . .
C76 C75 C78 122.7(4) . .
C74 C75 C78 119.3(4) . .
C71 C76 C75 118.4(4) . .
C71 C76 H76A 120.8 . .
C75 C76 H76A 120.8 . .
C771 C77 C772 108.4(3) . .
C771 C77 C773 108.0(3) . .
C772 C77 C773 109.9(3) . .
C771 C77 C73 111.8(3) . .
C772 C77 C73 109.1(3) . .
C773 C77 C73 109.6(3) . .
C781 C78 C75 110.3(4) . .
C781 C78 C783 109.3(3) . .
C75 C78 C783 109.6(3) . .
C781 C78 C782 108.7(4) . .
C75 C78 C782 111.8(3) . .
C783 C78 C782 107.2(4) . .
C17 C171 H17A 109.5 . .
C17 C171 H17B 109.5 . .
H17A C171 H17B 109.5 . .
C17 C171 H17C 109.5 . .
H17A C171 H17C 109.5 . .
H17B C171 H17C 109.5 . .
C17 C172 H17D 109.5 . .
C17 C172 H17E 109.5 . .
H17D C172 H17E 109.5 . .
C17 C172 H17F 109.5 . .
H17D C172 H17F 109.5 . .
H17E C172 H17F 109.5 . .
C17 C173 H17G 109.5 . .
C17 C173 H17H 109.5 . .
H17G C173 H17H 109.5 . .
C17 C173 H17I 109.5 . .
H17G C173 H17I 109.5 . .
H17H C173 H17I 109.5 . .
C18 C181 H18A 109.5 . .
C18 C181 H18B 109.5 . .
H18A C181 H18B 109.5 . .
C18 C181 H18C 109.5 . .
H18A C181 H18C 109.5 . .
H18B C181 H18C 109.5 . .
C18 C182 H18D 109.5 . .
C18 C182 H18E 109.5 . .
H18D C182 H18E 109.5 . .
C18 C182 H18F 109.5 . .
H18D C182 H18F 109.5 . .
H18E C182 H18F 109.5 . .
C18 C183 H18G 109.5 . .
C18 C183 H18H 109.5 . .
H18G C183 H18H 109.5 . .
C18 C183 H18I 109.5 . .
H18G C183 H18I 109.5 . .
H18H C183 H18I 109.5 . .
C27 C271 H27A 109.5 . .
C27 C271 H27B 109.5 . .
H27A C271 H27B 109.5 . .
C27 C271 H27C 109.5 . .
H27A C271 H27C 109.5 . .
H27B C271 H27C 109.5 . .
C27 C272 H27D 109.5 . .
C27 C272 H27E 109.5 . .
H27D C272 H27E 109.5 . .
C27 C272 H27F 109.5 . .
H27D C272 H27F 109.5 . .
H27E C272 H27F 109.5 . .
C27 C273 H27G 109.5 . .
C27 C273 H27H 109.5 . .
H27G C273 H27H 109.5 . .
C27 C273 H27I 109.5 . .
H27G C273 H27I 109.5 . .
H27H C273 H27I 109.5 . .
C37 C371 H37A 109.5 . .
C37 C371 H37B 109.5 . .
H37A C371 H37B 109.5 . .
C37 C371 H37C 109.5 . .
H37A C371 H37C 109.5 . .
H37B C371 H37C 109.5 . .
C37 C372 H37D 109.5 . .
C37 C372 H37E 109.5 . .
H37D C372 H37E 109.5 . .
C37 C372 H37F 109.5 . .
H37D C372 H37F 109.5 . .
H37E C372 H37F 109.5 . .
C37 C373 H37G 109.5 . .
C37 C373 H37H 109.5 . .
H37G C373 H37H 109.5 . .
C37 C373 H37I 109.5 . .
H37G C373 H37I 109.5 . .
H37H C373 H37I 109.5 . .
C47 C471 H47A 109.5 . .
C47 C471 H47B 109.5 . .
H47A C471 H47B 109.5 . .
C47 C471 H47C 109.5 . .
H47A C471 H47C 109.5 . .
H47B C471 H47C 109.5 . .
C47 C472 H47D 109.5 . .
C47 C472 H47E 109.5 . .
H47D C472 H47E 109.5 . .
C47 C472 H47F 109.5 . .
H47D C472 H47F 109.5 . .
H47E C472 H47F 109.5 . .
C47 C473 H47G 109.5 . .
C47 C473 H47H 109.5 . .
H47G C473 H47H 109.5 . .
C47 C473 H47I 109.5 . .
H47G C473 H47I 109.5 . .
H47H C473 H47I 109.5 . .
C48 C481 H48A 109.5 . .
C48 C481 H48B 109.5 . .
H48A C481 H48B 109.5 . .
C48 C481 H48C 109.5 . .
H48A C481 H48C 109.5 . .
H48B C481 H48C 109.5 . .
C48 C482 H48D 109.5 . .
C48 C482 H48E 109.5 . .
H48D C482 H48E 109.5 . .
C48 C482 H48F 109.5 . .
H48D C482 H48F 109.5 . .
H48E C482 H48F 109.5 . .
C48 C483 H48G 109.5 . .
C48 C483 H48H 109.5 . .
H48G C483 H48H 109.5 . .
C48 C483 H48I 109.5 . .
H48G C483 H48I 109.5 . .
H48H C483 H48I 109.5 . .
C57 C571 H57A 109.5 . .
C57 C571 H57B 109.5 . .
H57A C571 H57B 109.5 . .
C57 C571 H57C 109.5 . .
H57A C571 H57C 109.5 . .
H57B C571 H57C 109.5 . .
C57 C572 H57D 109.5 . .
C57 C572 H57E 109.5 . .
H57D C572 H57E 109.5 . .
C57 C572 H57F 109.5 . .
H57D C572 H57F 109.5 . .
H57E C572 H57F 109.5 . .
C57 C573 H57G 109.5 . .
C57 C573 H57H 109.5 . .
H57G C573 H57H 109.5 . .
C57 C573 H57I 109.5 . .
H57G C573 H57I 109.5 . .
H57H C573 H57I 109.5 . .
C58 C581 H58A 109.5 . .
C58 C581 H58B 109.5 . .
H58A C581 H58B 109.5 . .
C58 C581 H58C 109.5 . .
H58A C581 H58C 109.5 . .
H58B C581 H58C 109.5 . .
C58 C582 H58D 109.5 . .
C58 C582 H58E 109.5 . .
H58D C582 H58E 109.5 . .
C58 C582 H58F 109.5 . .
H58D C582 H58F 109.5 . .
H58E C582 H58F 109.5 . .
C58 C583 H58G 109.5 . .
C58 C583 H58H 109.5 . .
H58G C583 H58H 109.5 . .
C58 C583 H58I 109.5 . .
H58G C583 H58I 109.5 . .
H58H C583 H58I 109.5 . .
C67 C671 H67A 109.5 . .
C67 C671 H67B 109.5 . .
H67A C671 H67B 109.5 . .
C67 C671 H67C 109.5 . .
H67A C671 H67C 109.5 . .
H67B C671 H67C 109.5 . .
C67 C672 H67D 109.5 . .
C67 C672 H67E 109.5 . .
H67D C672 H67E 109.5 . .
C67 C672 H67F 109.5 . .
H67D C672 H67F 109.5 . .
H67E C672 H67F 109.5 . .
C67 C673 H67G 109.5 . .
C67 C673 H67H 109.5 . .
H67G C673 H67H 109.5 . .
C67 C673 H67I 109.5 . .
H67G C673 H67I 109.5 . .
H67H C673 H67I 109.5 . .
C68 C681 H68A 109.5 . .
C68 C681 H68B 109.5 . .
H68A C681 H68B 109.5 . .
C68 C681 H68C 109.5 . .
H68A C681 H68C 109.5 . .
H68B C681 H68C 109.5 . .
C68 C682 H68D 109.5 . .
C68 C682 H68E 109.5 . .
H68D C682 H68E 109.5 . .
C68 C682 H68F 109.5 . .
H68D C682 H68F 109.5 . .
H68E C682 H68F 109.5 . .
C68 C683 H68G 109.5 . .
C68 C683 H68H 109.5 . .
H68G C683 H68H 109.5 . .
C68 C683 H68I 109.5 . .
H68G C683 H68I 109.5 . .
H68H C683 H68I 109.5 . .
C77 C771 H77A 109.5 . .
C77 C771 H77B 109.5 . .
H77A C771 H77B 109.5 . .
C77 C771 H77C 109.5 . .
H77A C771 H77C 109.5 . .
H77B C771 H77C 109.5 . .
C77 C772 H77D 109.5 . .
C77 C772 H77E 109.5 . .
H77D C772 H77E 109.5 . .
C77 C772 H77F 109.5 . .
H77D C772 H77F 109.5 . .
H77E C772 H77F 109.5 . .
C77 C773 H77G 109.5 . .
C77 C773 H77H 109.5 . .
H77G C773 H77H 109.5 . .
C77 C773 H77I 109.5 . .
H77G C773 H77I 109.5 . .
H77H C773 H77I 109.5 . .
C78 C781 H78A 109.5 . .
C78 C781 H78B 109.5 . .
H78A C781 H78B 109.5 . .
C78 C781 H78C 109.5 . .
H78A C781 H78C 109.5 . .
H78B C781 H78C 109.5 . .
C78 C782 H78D 109.5 . .
C78 C782 H78E 109.5 . .
H78D C782 H78E 109.5 . .
C78 C782 H78F 109.5 . .
H78D C782 H78F 109.5 . .
H78E C782 H78F 109.5 . .
C78 C783 H78G 109.5 . .
C78 C783 H78H 109.5 . .
H78G C783 H78H 109.5 . .
C78 C783 H78I 109.5 . .
H78G C783 H78I 109.5 . .
H78H C783 H78I 109.5 . .
C86 C81 C82 120.1(5) . .
C86 C81 H81A 119.9 . .
C82 C81 H81A 119.9 . .
C83 C82 C81 120.0(5) . .
C83 C82 H82A 120.0 . .
C81 C82 H82A 120.0 . .
C82 C83 C84 119.4(5) . .
C82 C83 H83A 120.3 . .
C84 C83 H83A 120.3 . .
C85 C84 C83 120.5(5) . .
C85 C84 H84A 119.8 . .
C83 C84 H84A 119.8 . .
C86 C85 C84 119.8(5) . .
C86 C85 H85A 120.1 . .
C84 C85 H85A 120.1 . .
C85 C86 C81 120.1(5) . .
C85 C86 H86A 119.9 . .
C81 C86 H86A 119.9 . .
C92 C91 C93 119.9(5) . 2_745
C92 C91 H91A 120.0 . .
C93 C91 H91A 120.0 2_745 .
C93 C92 C91 120.1(5) . .
C93 C92 H92A 120.0 . .
C91 C92 H92A 120.0 . .
C92 C93 C91 120.0(5) . 2_745
C92 C93 H93A 120.0 . .
C91 C93 H93A 120.0 2_745 .

loop_
_geom_bond_atom_site_label_1
_geom_bond_atom_site_label_2
_geom_bond_distance
_geom_bond_site_symmetry_2
Mo1 O 1.683(3) .
Mo1 O22 1.930(3) .
Mo1 O31 1.948(3) .
Mo1 O32 1.954(3) .
Mo1 O11 2.042(2) .
Mo1 O21 2.215(3) .
Mo2 O12 1.987(3) .
Mo2 O1 2.008(3) .
Mo2 N1 2.015(3) .
Mo2 O2 2.027(3) .
Mo2 N2 2.039(3) .
Mo2 O21 2.146(2) .
Mo2 O11 2.159(2) .
O1 C12 1.319(4) .
O2 C42 1.315(4) .
O11 C51 1.392(4) .
O12 C52 1.353(4) .
O21 C61 1.359(4) .
O22 C62 1.348(4) .
O31 C71 1.370(4) .
O32 C72 1.373(4) .
N1 C11 1.381(5) .
N1 C21 1.441(5) .
N2 C41 1.379(5) .
N2 C31 1.432(5) .
C11 C16 1.409(5) .
C11 C12 1.422(5) .
C12 C13 1.412(5) .
C13 C14 1.388(5) .
C13 C17 1.524(5) .
C14 C15 1.423(5) .
C14 H14A 0.9500 .
C15 C16 1.380(5) .
C15 C18 1.536(5) .
C16 H16A 0.9500 .
C17 C173 1.534(5) .
C17 C171 1.534(5) .
C17 C172 1.542(6) .
C18 C183 1.532(6) .
C18 C182 1.535(6) .
C18 C181 1.538(6) .
C21 C22 1.394(5) .
C21 C26 1.399(5) .
C22 C23 1.386(5) .
C22 C32 1.487(5) .
C23 C24 1.383(5) .
C23 H23A 0.9500 .
C24 C25 1.392(5) .
C24 H24A 0.9500 .
C25 C26 1.398(5) .
C25 C27 1.536(5) .
C26 H26A 0.9500 .
C27 C272 1.519(6) .
C27 C271 1.523(6) .
C27 C273 1.538(6) .
C31 C36 1.378(5) .
C31 C32 1.392(5) .
C32 C33 1.389(5) .
C33 C34 1.392(5) .
C33 H33A 0.9500 .
C34 C35 1.388(5) .
C34 H34A 0.9500 .
C35 C36 1.399(5) .
C35 C37 1.523(5) .
C36 H36A 0.9500 .
C37 C371 1.526(5) .
C37 C372 1.542(6) .
C37 C373 1.545(6) .
C41 C46 1.394(5) .
C41 C42 1.404(5) .
C42 C43 1.420(5) .
C43 C44 1.384(5) .
C43 C47 1.523(5) .
C44 C45 1.421(5) .
C44 H44A 0.9500 .
C45 C46 1.378(5) .
C45 C48 1.539(5) .
C46 H46A 0.9500 .
C47 C471 1.529(5) .
C47 C472 1.532(5) .
C47 C473 1.541(6) .
C48 C481 1.528(5) .
C48 C482 1.534(5) .
C48 C483 1.542(5) .
C51 C56 1.371(5) .
C51 C52 1.398(5) .
C52 C53 1.410(5) .
C53 C54 1.395(5) .
C53 C57 1.539(5) .
C54 C55 1.396(5) .
C54 H54A 0.9500 .
C55 C56 1.395(5) .
C55 C58 1.535(5) .
C56 H56A 0.9500 .
C57 C573 1.530(5) .
C57 C572 1.538(6) .
C57 C571 1.540(5) .
C58 C581 1.536(6) .
C58 C582 1.536(6) .
C58 C583 1.538(6) .
C61 C66 1.385(5) .
C61 C62 1.397(5) .
C62 C63 1.410(5) .
C63 C64 1.387(5) .
C63 C67 1.537(5) .
C64 C65 1.421(5) .
C64 H64A 0.9500 .
C65 C66 1.384(5) .
C65 C68 1.536(5) .
C66 H66A 0.9500 .
C67 C671 1.520(5) .
C67 C672 1.539(6) .
C67 C673 1.541(6) .
C68 C681 1.523(6) .
C68 C683 1.526(6) .
C68 C682 1.542(6) .
C71 C76 1.379(5) .
C71 C72 1.382(5) .
C72 C73 1.406(5) .
C73 C74 1.388(5) .
C73 C77 1.541(5) .
C74 C75 1.403(5) .
C74 H74A 0.9500 .
C75 C76 1.398(5) .
C75 C78 1.535(5) .
C76 H76A 0.9500 .
C77 C771 1.532(5) .
C77 C772 1.533(6) .
C77 C773 1.536(5) .
C78 C781 1.526(6) .
C78 C783 1.537(6) .
C78 C782 1.540(6) .
C171 H17A 0.9800 .
C171 H17B 0.9800 .
C171 H17C 0.9800 .
C172 H17D 0.9800 .
C172 H17E 0.9800 .
C172 H17F 0.9800 .
C173 H17G 0.9800 .
C173 H17H 0.9800 .
C173 H17I 0.9800 .
C181 H18A 0.9800 .
C181 H18B 0.9800 .
C181 H18C 0.9800 .
C182 H18D 0.9800 .
C182 H18E 0.9800 .
C182 H18F 0.9800 .
C183 H18G 0.9800 .
C183 H18H 0.9800 .
C183 H18I 0.9800 .
C271 H27A 0.9800 .
C271 H27B 0.9800 .
C271 H27C 0.9800 .
C272 H27D 0.9800 .
C272 H27E 0.9800 .
C272 H27F 0.9800 .
C273 H27G 0.9800 .
C273 H27H 0.9800 .
C273 H27I 0.9800 .
C371 H37A 0.9800 .
C371 H37B 0.9800 .
C371 H37C 0.9800 .
C372 H37D 0.9800 .
C372 H37E 0.9800 .
C372 H37F 0.9800 .
C373 H37G 0.9800 .
C373 H37H 0.9800 .
C373 H37I 0.9800 .
C471 H47A 0.9800 .
C471 H47B 0.9800 .
C471 H47C 0.9800 .
C472 H47D 0.9800 .
C472 H47E 0.9800 .
C472 H47F 0.9800 .
C473 H47G 0.9800 .
C473 H47H 0.9800 .
C473 H47I 0.9800 .
C481 H48A 0.9800 .
C481 H48B 0.9800 .
C481 H48C 0.9800 .
C482 H48D 0.9800 .
C482 H48E 0.9800 .
C482 H48F 0.9800 .
C483 H48G 0.9800 .
C483 H48H 0.9800 .
C483 H48I 0.9800 .
C571 H57A 0.9800 .
C571 H57B 0.9800 .
C571 H57C 0.9800 .
C572 H57D 0.9800 .
C572 H57E 0.9800 .
C572 H57F 0.9800 .
C573 H57G 0.9800 .
C573 H57H 0.9800 .
C573 H57I 0.9800 .
C581 H58A 0.9800 .
C581 H58B 0.9800 .
C581 H58C 0.9800 .
C582 H58D 0.9800 .
C582 H58E 0.9800 .
C582 H58F 0.9800 .
C583 H58G 0.9800 .
C583 H58H 0.9800 .
C583 H58I 0.9800 .
C671 H67A 0.9800 .
C671 H67B 0.9800 .
C671 H67C 0.9800 .
C672 H67D 0.9800 .
C672 H67E 0.9800 .
C672 H67F 0.9800 .
C673 H67G 0.9800 .
C673 H67H 0.9800 .
C673 H67I 0.9800 .
C681 H68A 0.9800 .
C681 H68B 0.9800 .
C681 H68C 0.9800 .
C682 H68D 0.9800 .
C682 H68E 0.9800 .
C682 H68F 0.9800 .
C683 H68G 0.9800 .
C683 H68H 0.9800 .
C683 H68I 0.9800 .
C771 H77A 0.9800 .
C771 H77B 0.9800 .
C771 H77C 0.9800 .
C772 H77D 0.9800 .
C772 H77E 0.9800 .
C772 H77F 0.9800 .
C773 H77G 0.9800 .
C773 H77H 0.9800 .
C773 H77I 0.9800 .
C781 H78A 0.9800 .
C781 H78B 0.9800 .
C781 H78C 0.9800 .
C782 H78D 0.9800 .
C782 H78E 0.9800 .
C782 H78F 0.9800 .
C783 H78G 0.9800 .
C783 H78H 0.9800 .
C783 H78I 0.9800 .
C81 C86 1.374(6) .
C81 C82 1.382(6) .
C81 H81A 0.9500 .
C82 C83 1.373(6) .
C82 H82A 0.9500 .
C83 C84 1.383(6) .
C83 H83A 0.9500 .
C84 C85 1.375(6) .
C84 H84A 0.9500 .
C85 C86 1.371(6) .
C85 H85A 0.9500 .
C86 H86A 0.9500 .
C91 C92 1.385(7) .
C91 C93 1.392(7) 2_745
C91 H91A 0.9500 .
C92 C93 1.371(7) .
C92 H92A 0.9500 .
C93 C91 1.392(7) 2_745
C93 H93A 0.9500 .
